data_7131519
loop_
_publ_author_name
'Wang, Menglei'
'Fu, Zhangyi'
'Cheng, Rui'
'Du, Jiping'
'Wu, Tanping'
'Bin, Zhengyang'
'Wu, Di'
'Yang, Yudong'
'Lan, Jingbo'

_publ_section_title
;
 Dibenzo[<i>b,d</i>]furan/thiophene-fused double boron-based
 multiresonance emitters with narrowband ultrapure green
 electroluminescence.
;
_journal_issue 34
_journal_name_full 'Chemical communications (Cambridge, England)'
_journal_page_first 5126
_journal_page_last 5129
_journal_paper_doi 10.1039/d3cc01120h
_journal_volume 59
_journal_year 2023
_chemical_formula_moiety 'C80 H62 B2 N4 S'
_chemical_formula_sum 'C80 H62 B2 N4 S'
_chemical_formula_weight 1133.01
_space_group_crystal_system triclinic
_space_group_IT_number 2
_space_group_name_Hall '-P 1'
_space_group_name_H-M_alt 'P -1'
_atom_sites_solution_hydrogens geom
_atom_sites_solution_primary dual
_audit_creation_date 2022-12-15
_audit_creation_method
;
Olex2 1.5
(compiled 2022.04.07 svn.rca3783a0 for OlexSys, GUI svn.r6498)
;
_audit_update_record
;
2023-01-10 deposited with the CCDC.	2023-04-04 downloaded from the CCDC.
;
_cell_angle_alpha 90.389(7)
_cell_angle_beta 96.302(7)
_cell_angle_gamma 94.832(8)
_cell_formula_units_Z 2
_cell_length_a 8.1533(19)
_cell_length_b 16.228(4)
_cell_length_c 24.673(5)
_cell_measurement_reflns_used 3055
_cell_measurement_temperature 300.00
_cell_measurement_theta_max 19.537
_cell_measurement_theta_min 2.522
_cell_volume 3232.8(13)
_computing_cell_refinement 'SAINT V8.40B (?, 2016)'
_computing_data_collection 'Bruker D8 Venture diffractrometer'
_computing_data_reduction 'SAINT V8.40B (?, 2016)'
_computing_molecular_graphics 'Olex2 1.5 (Dolomanov et al., 2009)'
_computing_publication_material 'Olex2 1.5 (Dolomanov et al., 2009)'
_computing_structure_refinement 'SHELXL 2019/2 (Sheldrick, 2015)'
_computing_structure_solution 'SHELXT 2018/2 (Sheldrick, 2018)'
_diffrn_ambient_temperature 300.00
_diffrn_detector 'CCD area detector'
_diffrn_measured_fraction_theta_full 0.987
_diffrn_measured_fraction_theta_max 0.987
_diffrn_measurement_device 'three-circle diffractometer'
_diffrn_measurement_device_type 'Bruker APEX-II CCD'
_diffrn_measurement_method 'phi and omega scans'
_diffrn_radiation_monochromator graphite
_diffrn_radiation_probe x-ray
_diffrn_radiation_type MoK\a
_diffrn_radiation_wavelength 0.71073
_diffrn_reflns_av_R_equivalents 0.1341
_diffrn_reflns_av_unetI/netI 0.1301
_diffrn_reflns_Laue_measured_fraction_full 0.987
_diffrn_reflns_Laue_measured_fraction_max 0.987
_diffrn_reflns_limit_h_max 9
_diffrn_reflns_limit_h_min -9
_diffrn_reflns_limit_k_max 18
_diffrn_reflns_limit_k_min -18
_diffrn_reflns_limit_l_max 28
_diffrn_reflns_limit_l_min -28
_diffrn_reflns_number 33985
_diffrn_reflns_point_group_measured_fraction_full 0.987
_diffrn_reflns_point_group_measured_fraction_max 0.987
_diffrn_reflns_theta_full 24.500
_diffrn_reflns_theta_max 24.500
_diffrn_reflns_theta_min 2.068
_diffrn_source 'sealed X-ray tube'
_diffrn_source_current 1.4
_diffrn_source_power 0.07
_diffrn_source_target Mo
_diffrn_source_voltage 50.0
_diffrn_standards_number 0
_exptl_absorpt_coefficient_mu 0.098
_exptl_absorpt_correction_T_max 0.7456
_exptl_absorpt_correction_T_min 0.6783
_exptl_absorpt_correction_type multi-scan
_exptl_absorpt_process_details
;
SADABS-2016/2 (Bruker,2016/2) was used for absorption correction.
wR2(int) was 0.1014 before and 0.0670 after correction.
The Ratio of minimum to maximum transmission is 0.9139.
The \l/2 correction factor is Not present.
;
_exptl_crystal_colour 'clear yellowish yellow'
_exptl_crystal_colour_lustre clear
_exptl_crystal_colour_modifier yellowish
_exptl_crystal_colour_primary yellow
_exptl_crystal_density_diffrn 1.164
_exptl_crystal_description plate
_exptl_crystal_F_000 1192
_exptl_crystal_size_max 0.42
_exptl_crystal_size_mid 0.13
_exptl_crystal_size_min 0.04
_refine_diff_density_max 0.358
_refine_diff_density_min -0.196
_refine_diff_density_rms 0.043
_refine_ls_extinction_coef 0.0082(10)
_refine_ls_extinction_expression Fc^*^=kFc[1+0.001xFc^2^\l^3^/sin(2\q)]^-1/4^
_refine_ls_extinction_method 'SHELXL-2019/2 (Sheldrick 2019)'
_refine_ls_goodness_of_fit_ref 1.007
_refine_ls_hydrogen_treatment constr
_refine_ls_matrix_type full
_refine_ls_number_parameters 863
_refine_ls_number_reflns 10639
_refine_ls_number_restraints 721
_refine_ls_restrained_S_all 0.997
_refine_ls_R_factor_all 0.2007
_refine_ls_R_factor_gt 0.0775
_refine_ls_shift/su_max 0.000
_refine_ls_shift/su_mean 0.000
_refine_ls_structure_factor_coef Fsqd
_refine_ls_weighting_details 'w=1/[\s^2^(Fo^2^)+(0.0771P)^2^+1.9940P] where P=(Fo^2^+2Fc^2^)/3'
_refine_ls_weighting_scheme calc
_refine_ls_wR_factor_gt 0.1688
_refine_ls_wR_factor_ref 0.2406
_reflns_Friedel_coverage 0.000
_reflns_number_gt 4260
_reflns_number_total 10639
_reflns_threshold_expression 'I > 2\s(I)'
_cod_data_source_file d3cc01120h2.cif
_cod_data_source_block mo_hw_339_200k_0m_a
_cod_depositor_comments 'Adding full bibliography for 7131519.cif.'
_cod_original_cell_volume 3232.7(13)
_cod_database_code 7131519
_shelx_shelxl_version_number 2019/2
_shelx_space_group_comment
;
The symmetry employed for this shelxl refinement is uniquely defined
by the following loop, which should always be used as a source of
symmetry information in preference to the above space-group names.
They are only intended as comments.
;
_shelx_estimated_absorpt_t_max 0.996
_shelx_estimated_absorpt_t_min 0.960
_olex2_refinement_description
;
1. Fixed Uiso
 At 1.2 times of:
  All C(H) groups
 At 1.5 times of:
  All C(H,H,H) groups
2. Rigid bond restraints
 C26, C27
 with sigma for 1-2 distances of 0.01 and sigma for 1-3 distances of 0.01
3. Uiso/Uaniso restraints and constraints
C26 \\sim C27: within 2A with sigma of 0.01 and sigma for terminal atoms of
0.02 within 2A
C80 \\sim C80A \\sim C55A \\sim C56 \\sim C58A \\sim C58 \\sim C54A \\sim C57
\\sim C56A \\sim C55 \\sim C57A \\sim C53 \\sim C53A \\sim C54 \\sim C79A \\sim
C79: within 2A with sigma of 0.01 and sigma for terminal atoms of 0.02 within 2A
C43 \\sim C44 \\sim C45 \\sim C46 \\sim C47 \\sim C48 \\sim C43A \\sim C44A
\\sim C45A \\sim C46A \\sim C47A \\sim C48A: within 2A with sigma of 0.01 and
sigma for terminal atoms of 0.02 within 2A
Uanis(C58) \\sim Ueq, Uanis(C56) \\sim Ueq, Uanis(C54) \\sim Ueq, Uanis(C53)
\\sim Ueq, Uanis(C55) \\sim Ueq, Uanis(C57) \\sim Ueq: with sigma of 0.01 and
sigma for terminal atoms of 0.2
Uanis(C72) \\sim Ueq, Uanis(C70) \\sim Ueq, Uanis(C75) \\sim Ueq, Uanis(C74)
\\sim Ueq, Uanis(C73) \\sim Ueq: with sigma of 0.01 and sigma for terminal
atoms of 0.2
4. Rigid body (RIGU) restrains
 C80A, C55A, C54A, C56A, C53A, C58A, C79A, C57A, N5
 with sigma for 1-2 distances of 0.01 and sigma for 1-3 distances of 0.02
 C80, C55, C54, C56, C53, C58, C79, C57, N5
 with sigma for 1-2 distances of 0.01 and sigma for 1-3 distances of 0.02
 C47, C45, C44, C48, C46, C43, C42
 with sigma for 1-2 distances of 0.01 and sigma for 1-3 distances of 0.02
 C47A, C45A, C44A, C48A, C46A, C43A, C42
 with sigma for 1-2 distances of 0.01 and sigma for 1-3 distances of 0.02
5. Others
 Sof(C80A)=Sof(H80D)=Sof(H80E)=Sof(H80F)=Sof(C53A)=Sof(C55A)=Sof(C57A)=
 Sof(H57A)=Sof(C58A)=Sof(H58A)=Sof(C56A)=Sof(H56A)=Sof(C54A)=Sof(C79A)=
 Sof(H79D)=Sof(H79E)=Sof(H79F)=1-FVAR(1)
 Sof(C80)=Sof(H80A)=Sof(H80B)=Sof(H80C)=Sof(C53)=Sof(C55)=Sof(C57)=Sof(H57)=
 Sof(C58)=Sof(H58)=Sof(C56)=Sof(H56)=Sof(C54)=Sof(C79)=Sof(H79A)=Sof(H79B)=
 Sof(H79C)=FVAR(1)
 Sof(C43A)=Sof(C44A)=Sof(H44A)=Sof(C45A)=Sof(H45A)=Sof(C46A)=Sof(H46A)=
 Sof(C47A)=Sof(H47A)=Sof(C48A)=Sof(H48A)=1-FVAR(2)
 Sof(C43)=Sof(C44)=Sof(H44)=Sof(C45)=Sof(H45)=Sof(C46)=Sof(H46)=Sof(C47)=
 Sof(H47)=Sof(C48)=Sof(H48)=FVAR(2)
6.a Aromatic/amide H refined with riding coordinates:
 C81(H81), C3(H3), C4(H4), C9(H9), C12(H12), C18(H18), C19(H19), C22(H22),
 C25(H25), C26(H26), C27(H27), C28(H28), C29(H29), C30(H30), C33(H33), C35(H35),
  C36(H36), C39(H39), C41(H41), C44(H44), C45(H45), C46(H46), C47(H47),
 C48(H48), C49(H49), C60(H60), C61(H61), C64(H64), C65(H65), C68(H68), C73(H73),
  C72(H72), C74(H74), C77(H77), C78(H78), C57(H57), C58(H58), C56(H56),
 C57A(H57A), C58A(H58A), C56A(H56A), C44A(H44A), C45A(H45A), C46A(H46A),
 C47A(H47A), C48A(H48A)
6.b Fitted hexagon refined as free rotating group:
 C43(C44,C45,C46,C47,C48), C73(C72,C70,C69,C75,C74), C53(C55,C57,C58,C56,C54),
 C53A(C55A,C57A,C58A,C56A,C54A), C43A(C44A,C45A,C46A,C47A,C48A)
6.c Idealised Me refined as rotating group:
 C1(H1A,H1B,H1C), C21(H21A,H21B,H21C), C38(H38A,H38B,H38C), C67(H67A,H67B,
 H67C), C71(H71A,H71B,H71C), C76(H76A,H76B,H76C), C80(H80A,H80B,H80C), C79(H79A,
 H79B,H79C), C80A(H80D,H80E,H80F), C79A(H79D,H79E,H79F)
;
_olex2_submission_special_instructions 'No special instructions were received'

loop_
_space_group_symop_operation_xyz
'x, y, z'
'-x, -y, -z'

loop_
_atom_site_label
_atom_site_type_symbol
_atom_site_fract_x
_atom_site_fract_y
_atom_site_fract_z
_atom_site_U_iso_or_equiv
_atom_site_adp_type
_atom_site_occupancy
_atom_site_site_symmetry_order
_atom_site_calc_flag
_atom_site_refinement_flags_posn
_atom_site_refinement_flags_adp
_atom_site_refinement_flags_occupancy
_atom_site_disorder_assembly
_atom_site_disorder_group
S1 S 0.1153(2) 0.89046(10) 0.71247(5) 0.0752(5) Uani 1 1 d . . . . .
N1 N 0.2296(6) 0.8583(3) 0.39015(14) 0.0621(12) Uani 1 1 d . . . . .
C82 C 0.2337(6) 0.8098(3) 0.56480(18) 0.0530(13) Uani 1 1 d . . . . .
N3 N 0.4342(7) 0.7953(3) 1.02872(16) 0.0796(15) Uani 1 1 d . . . . .
N4 N 0.5262(6) 0.6791(3) 0.85510(15) 0.0679(13) Uani 1 1 d . . . . .
N5 N 0.4375(5) 0.7117(2) 0.54991(14) 0.0532(11) Uani 1 1 d . . . . .
C81 C 0.3664(6) 0.7328(3) 0.64021(17) 0.0601(14) Uani 1 1 d . . . . .
H81 H 0.433752 0.690245 0.652623 0.072 Uiso 1 1 calc R U . . .
C1 C 0.3210(12) 1.0228(5) 0.1887(3) 0.162(4) Uani 1 1 d . . . . .
H1A H 0.372524 0.987665 0.164153 0.243 Uiso 1 1 calc R U . . .
H1B H 0.389746 1.075103 0.195559 0.243 Uiso 1 1 calc R U . . .
H1C H 0.210714 1.033926 0.171911 0.243 Uiso 1 1 calc R U . . .
C2 C 0.3056(10) 0.9785(5) 0.2427(3) 0.103(2) Uani 1 1 d . . . . .
C3 C 0.2299(9) 0.8999(5) 0.2416(2) 0.101(2) Uani 1 1 d . . . . .
H3 H 0.192090 0.873817 0.207373 0.122 Uiso 1 1 calc R U . . .
C4 C 0.2067(8) 0.8569(4) 0.2898(2) 0.0809(18) Uani 1 1 d . . . . .
H4 H 0.153644 0.802383 0.288417 0.097 Uiso 1 1 calc R U . . .
C5 C 0.2626(7) 0.8954(4) 0.33915(19) 0.0632(15) Uani 1 1 d . . . . .
C6 C 0.0920(7) 0.8816(3) 0.41367(19) 0.0591(14) Uani 1 1 d . . . . .
C7 C 0.0745(7) 0.8677(3) 0.46881(18) 0.0550(13) Uani 1 1 d . . . . .
B8 B 0.2065(8) 0.8228(4) 0.5026(2) 0.0531(15) Uani 1 1 d . . . . .
C9 C 0.1614(6) 0.8540(3) 0.60348(18) 0.0591(14) Uani 1 1 d . . . . .
H9 H 0.090490 0.895343 0.591447 0.071 Uiso 1 1 calc R U . . .
C10 C 0.1902(7) 0.8393(3) 0.65865(18) 0.0593(14) Uani 1 1 d . . . . .
C11 C 0.2228(7) 0.8299(3) 0.76040(19) 0.0626(15) Uani 1 1 d . . . . .
C12 C 0.2299(7) 0.8349(3) 0.81691(18) 0.0662(15) Uani 1 1 d . . . . .
H12 H 0.170086 0.874444 0.833173 0.079 Uiso 1 1 calc R U . . .
C13 C 0.3238(7) 0.7824(4) 0.85035(19) 0.0675(15) Uani 1 1 d . . . . .
B14 B 0.3370(9) 0.7842(4) 0.9135(2) 0.0697(19) Uani 1 1 d . . . . .
C15 C 0.4768(7) 0.7392(3) 0.94108(19) 0.0678(16) Uani 1 1 d . . . . .
C16 C 0.5284(8) 0.7489(4) 0.9980(2) 0.0761(18) Uani 1 1 d . . . . .
C17 C 0.4996(8) 0.8153(4) 1.08462(19) 0.0755(17) Uani 1 1 d . . . . .
C18 C 0.5945(8) 0.8870(4) 1.0962(2) 0.088(2) Uani 1 1 d . . . . .
H18 H 0.614354 0.924968 1.068025 0.106 Uiso 1 1 calc R U . . .
C19 C 0.6629(9) 0.9051(4) 1.1496(3) 0.098(2) Uani 1 1 d . . . . .
H19 H 0.730953 0.955089 1.157307 0.118 Uiso 1 1 calc R U . . .
C20 C 0.6343(9) 0.8525(5) 1.1911(2) 0.089(2) Uani 1 1 d . . . . .
C21 C 0.7073(9) 0.8727(5) 1.2497(2) 0.120(3) Uani 1 1 d . . . . .
H21A H 0.619495 0.887835 1.271012 0.180 Uiso 1 1 calc R U . . .
H21B H 0.792694 0.919038 1.250061 0.180 Uiso 1 1 calc R U . . .
H21C H 0.756704 0.824178 1.265682 0.180 Uiso 1 1 calc R U . . .
C22 C 0.6677(9) 0.7143(4) 1.0219(2) 0.090(2) Uani 1 1 d . . . . .
H22 H 0.700416 0.722425 1.059815 0.108 Uiso 1 1 calc R U . . .
C23 C 0.7596(9) 0.6680(4) 0.9913(2) 0.0835(19) Uani 1 1 d . . . . .
C24 C 0.9135(10) 0.6348(4) 1.0173(2) 0.0859(19) Uani 1 1 d . . . . .
C25 C 0.9253(9) 0.6120(4) 1.0704(2) 0.097(2) Uani 1 1 d . . . . .
H25 H 0.835805 0.619832 1.090941 0.116 Uiso 1 1 calc R U . . .
C26 C 1.0634(12) 0.5778(5) 1.0955(3) 0.125(3) Uani 1 1 d . U . . .
H26 H 1.066487 0.560221 1.132260 0.150 Uiso 1 1 calc R U . . .
C27 C 1.1985(12) 0.5694(5) 1.0660(3) 0.121(3) Uani 1 1 d . U . . .
H27 H 1.295781 0.548460 1.083436 0.146 Uiso 1 1 calc R U . . .
C28 C 1.1923(10) 0.5912(4) 1.0117(3) 0.111(2) Uani 1 1 d . . . . .
H28 H 1.281850 0.583266 0.991169 0.133 Uiso 1 1 calc R U . . .
C29 C 1.0511(10) 0.6250(4) 0.9883(3) 0.101(2) Uani 1 1 d . . . . .
H29 H 1.046659 0.642213 0.951507 0.121 Uiso 1 1 calc R U . . .
C30 C 0.7085(8) 0.6532(4) 0.9360(2) 0.0847(19) Uani 1 1 d . . . . .
H30 H 0.766622 0.618333 0.915179 0.102 Uiso 1 1 calc R U . . .
C31 C 0.5713(8) 0.6901(3) 0.91164(19) 0.0730(17) Uani 1 1 d . . . . .
C32 C 0.4171(7) 0.7270(3) 0.82453(19) 0.0651(15) Uani 1 1 d . . . . .
C33 C 0.4036(7) 0.7197(3) 0.76763(18) 0.0634(15) Uani 1 1 d . . . . .
H33 H 0.459514 0.679066 0.750855 0.076 Uiso 1 1 calc R U . . .
C34 C 0.3093(7) 0.7714(3) 0.73604(18) 0.0602(14) Uani 1 1 d . . . . .
C35 C -0.0324(7) 0.9181(3) 0.3805(2) 0.0677(16) Uani 1 1 d . . . . .
H35 H -0.019330 0.928472 0.343310 0.081 Uiso 1 1 calc R U . . .
C36 C -0.1709(7) 0.9386(3) 0.4013(2) 0.0677(16) Uani 1 1 d . . . . .
H36 H -0.255167 0.961458 0.377926 0.081 Uiso 1 1 calc R U . . .
C37 C -0.1931(7) 0.9270(3) 0.4559(2) 0.0601(14) Uani 1 1 d . . . . .
C38 C -0.3431(7) 0.9534(4) 0.4788(2) 0.0763(17) Uani 1 1 d . . . . .
H38A H -0.441147 0.918635 0.463158 0.114 Uiso 1 1 calc R U . . .
H38B H -0.356788 1.011345 0.469833 0.114 Uiso 1 1 calc R U . . .
H38C H -0.329634 0.947580 0.518542 0.114 Uiso 1 1 calc R U . . .
C39 C -0.0702(7) 0.8916(3) 0.48741(19) 0.0594(14) Uani 1 1 d . . . . .
H39 H -0.084440 0.882556 0.524671 0.071 Uiso 1 1 calc R U . . .
C40 C 0.3421(7) 0.8058(3) 0.41550(18) 0.0566(14) Uani 1 1 d . . . . .
C41 C 0.4633(7) 0.7770(3) 0.3871(2) 0.0647(15) Uani 1 1 d . . . . .
H41 H 0.471588 0.793195 0.350471 0.078 Uiso 1 1 calc R U . . .
C42 C 0.5727(7) 0.7244(3) 0.41216(18) 0.0609(14) Uani 1 1 d . . . . .
C43 C 0.7078(12) 0.6960(6) 0.3832(3) 0.068(2) Uani 0.651(16) 1 d G U P A 1
C44 C 0.8611(14) 0.6869(8) 0.4122(3) 0.074(2) Uani 0.651(16) 1 d G U P A 1
H44 H 0.878840 0.699398 0.450143 0.089 Uiso 0.651(16) 1 calc R U P A 1
C45 C 0.9885(12) 0.6594(7) 0.3856(4) 0.084(2) Uani 0.651(16) 1 d G U P A 1
H45 H 1.093311 0.653149 0.405365 0.101 Uiso 0.651(16) 1 calc R U P A 1
C46 C 0.9626(12) 0.6411(7) 0.3300(3) 0.089(2) Uani 0.651(16) 1 d G U P A 1
H46 H 1.049629 0.622280 0.311845 0.107 Uiso 0.651(16) 1 calc R U P A 1
C47 C 0.8092(14) 0.6502(8) 0.3011(3) 0.086(2) Uani 0.651(16) 1 d G U P A 1
H47 H 0.791477 0.637659 0.263103 0.103 Uiso 0.651(16) 1 calc R U P A 1
C48 C 0.6818(11) 0.6777(7) 0.3277(4) 0.079(2) Uani 0.651(16) 1 d G U P A 1
H48 H 0.577003 0.683908 0.307880 0.095 Uiso 0.651(16) 1 calc R U P A 1
C49 C 0.5634(7) 0.7021(3) 0.46622(18) 0.0596(14) Uani 1 1 d . . . . .
H49 H 0.638477 0.666043 0.483273 0.072 Uiso 1 1 calc R U . . .
C50 C 0.4451(7) 0.7325(3) 0.49498(18) 0.0539(13) Uani 1 1 d . . . . .
C51 C 0.3444(6) 0.7511(3) 0.58484(17) 0.0530(13) Uani 1 1 d . . . . .
C52 C 0.2895(7) 0.7772(3) 0.67721(18) 0.0580(14) Uani 1 1 d . . . . .
C59 C 0.3311(6) 0.7858(3) 0.47059(16) 0.0485(12) Uani 1 1 d . . . . .
C60 C 0.3624(9) 1.0142(4) 0.2919(3) 0.102(2) Uani 1 1 d . . . . .
H60 H 0.417931 1.068146 0.293288 0.122 Uiso 1 1 calc R U . . .
C61 C 0.3409(8) 0.9732(4) 0.3402(2) 0.0790(18) Uani 1 1 d . . . . .
H61 H 0.381010 0.999504 0.374116 0.095 Uiso 1 1 calc R U . . .
C62 C 0.2308(8) 0.8224(4) 0.9520(2) 0.0741(17) Uani 1 1 d . . . . .
C63 C 0.2825(9) 0.8250(4) 1.0085(2) 0.0772(18) Uani 1 1 d . . . . .
C64 C 0.1823(9) 0.8552(4) 1.0454(2) 0.089(2) Uani 1 1 d . . . . .
H64 H 0.219091 0.857490 1.083344 0.107 Uiso 1 1 calc R U . . .
C65 C 0.0332(9) 0.8813(4) 1.0271(2) 0.092(2) Uani 1 1 d . . . . .
H65 H -0.033350 0.900766 1.052873 0.111 Uiso 1 1 calc R U . . .
C66 C -0.0273(8) 0.8809(4) 0.9717(2) 0.0776(18) Uani 1 1 d . . . . .
C67 C -0.1953(8) 0.9076(4) 0.9523(2) 0.097(2) Uani 1 1 d . . . . .
H67A H -0.197299 0.966804 0.959874 0.146 Uiso 1 1 calc R U . . .
H67B H -0.279170 0.876374 0.971334 0.146 Uiso 1 1 calc R U . . .
H67C H -0.219154 0.896948 0.912931 0.146 Uiso 1 1 calc R U . . .
C68 C 0.0726(8) 0.8505(3) 0.9366(2) 0.0773(18) Uani 1 1 d . . . . .
H68 H 0.032725 0.848047 0.898891 0.093 Uiso 1 1 calc R U . . .
C71 C 0.8289(10) 0.7221(6) 0.8081(3) 0.140(3) Uani 1 1 d . . . . .
H71A H 0.754346 0.760710 0.790433 0.210 Uiso 1 1 calc R U . . .
H71B H 0.930711 0.724322 0.790222 0.210 Uiso 1 1 calc R U . . .
H71C H 0.856145 0.737677 0.846682 0.210 Uiso 1 1 calc R U . . .
C73 C 0.7343(7) 0.4962(3) 0.77019(17) 0.124(3) Uani 1 1 d G U . . .
H73 H 0.779956 0.454561 0.750764 0.148 Uiso 1 1 calc R U . . .
C72 C 0.8129(5) 0.5757(4) 0.77500(17) 0.116(3) Uani 1 1 d G U . . .
H72 H 0.912329 0.588427 0.758850 0.139 Uiso 1 1 calc R U . . .
C70 C 0.7460(6) 0.6366(3) 0.80342(17) 0.0880(19) Uani 1 1 d G U . . .
C69 C 0.6005(6) 0.6181(3) 0.82705(14) 0.0694(16) Uani 1 1 d G . . . .
C75 C 0.5219(5) 0.5385(3) 0.82225(16) 0.0874(19) Uani 1 1 d G U . . .
C74 C 0.5887(7) 0.4776(2) 0.79382(19) 0.116(3) Uani 1 1 d G U . . .
H74 H 0.535003 0.423261 0.790537 0.140 Uiso 1 1 calc R U . . .
C76 C 0.3663(11) 0.5171(5) 0.8474(3) 0.140(3) Uani 1 1 d . . . . .
H76A H 0.275368 0.544058 0.827495 0.210 Uiso 1 1 calc R U . . .
H76B H 0.380876 0.536024 0.885573 0.210 Uiso 1 1 calc R U . . .
H76C H 0.340159 0.456972 0.845743 0.210 Uiso 1 1 calc R U . . .
C77 C 0.4681(9) 0.7613(4) 1.1256(2) 0.096(2) Uani 1 1 d . . . . .
H77 H 0.400706 0.711069 1.117816 0.115 Uiso 1 1 calc R U . . .
C78 C 0.5367(9) 0.7815(4) 1.1785(2) 0.097(2) Uani 1 1 d . . . . .
H78 H 0.514441 0.744349 1.206881 0.116 Uiso 1 1 calc R U . . .
C80 C 0.7436(18) 0.7795(8) 0.6030(5) 0.089(4) Uani 0.555(7) 1 d . U P B 1
H80A H 0.732149 0.803660 0.566627 0.134 Uiso 0.555(7) 1 calc R U P B 1
H80B H 0.857722 0.791233 0.619927 0.134 Uiso 0.555(7) 1 calc R U P B 1
H80C H 0.667684 0.803680 0.625597 0.134 Uiso 0.555(7) 1 calc R U P B 1
C53 C 0.5461(11) 0.6547(5) 0.5745(5) 0.068(2) Uani 0.555(7) 1 d G U P B 1
C55 C 0.7017(12) 0.6860(4) 0.5982(4) 0.079(2) Uani 0.555(7) 1 d G U P B 1
C57 C 0.8165(9) 0.6324(6) 0.6188(4) 0.092(3) Uani 0.555(7) 1 d G U P B 1
H57 H 0.922873 0.653804 0.634930 0.110 Uiso 0.555(7) 1 calc R U P B 1
C58 C 0.7758(11) 0.5475(5) 0.6158(4) 0.093(3) Uani 0.555(7) 1 d G U P B 1
H58 H 0.854285 0.510801 0.629906 0.112 Uiso 0.555(7) 1 calc R U P B 1
C56 C 0.6202(13) 0.5161(4) 0.5922(4) 0.088(2) Uani 0.555(7) 1 d G U P B 1
H56 H 0.592362 0.458086 0.590145 0.106 Uiso 0.555(7) 1 calc R U P B 1
C54 C 0.5054(9) 0.5698(5) 0.5716(4) 0.078(2) Uani 0.555(7) 1 d G U P B 1
C79 C 0.3395(18) 0.5387(9) 0.5481(6) 0.092(4) Uani 0.555(7) 1 d . U P B 1
H79A H 0.260473 0.578594 0.555371 0.138 Uiso 0.555(7) 1 calc R U P B 1
H79B H 0.308279 0.485688 0.564609 0.138 Uiso 0.555(7) 1 calc R U P B 1
H79C H 0.338252 0.530885 0.508656 0.138 Uiso 0.555(7) 1 calc R U P B 1
C80A C 0.777(3) 0.7286(11) 0.5974(8) 0.100(4) Uani 0.445(7) 1 d . U P B 2
H80D H 0.770699 0.757271 0.562544 0.149 Uiso 0.445(7) 1 calc R U P B 2
H80E H 0.893050 0.720330 0.609652 0.149 Uiso 0.445(7) 1 calc R U P B 2
H80F H 0.732485 0.762001 0.624687 0.149 Uiso 0.445(7) 1 calc R U P B 2
C53A C 0.5180(15) 0.6428(6) 0.5682(6) 0.069(2) Uani 0.445(7) 1 d G U P B 2
C55A C 0.6825(15) 0.6498(6) 0.5908(5) 0.081(2) Uani 0.445(7) 1 d G U P B 2
C57A C 0.7537(12) 0.5810(7) 0.6131(5) 0.089(2) Uani 0.445(7) 1 d G U P B 2
H57A H 0.866169 0.585829 0.628506 0.107 Uiso 0.445(7) 1 calc R U P B 2
C58A C 0.6605(15) 0.5052(6) 0.6127(4) 0.092(3) Uani 0.445(7) 1 d G U P B 2
H58A H 0.709160 0.458232 0.627955 0.110 Uiso 0.445(7) 1 calc R U P B 2
C56A C 0.4960(15) 0.4982(6) 0.5901(4) 0.088(3) Uani 0.445(7) 1 d G U P B 2
H56A H 0.432213 0.446405 0.589919 0.106 Uiso 0.445(7) 1 calc R U P B 2
C54A C 0.4247(12) 0.5670(7) 0.5679(5) 0.078(2) Uani 0.445(7) 1 d G U P B 2
C79A C 0.243(2) 0.5587(12) 0.5423(8) 0.098(5) Uani 0.445(7) 1 d . U P B 2
H79D H 0.176631 0.591333 0.563850 0.147 Uiso 0.445(7) 1 calc R U P B 2
H79E H 0.199438 0.500459 0.541860 0.147 Uiso 0.445(7) 1 calc R U P B 2
H79F H 0.236184 0.579052 0.504863 0.147 Uiso 0.445(7) 1 calc R U P B 2
C43A C 0.695(3) 0.6857(12) 0.3799(7) 0.072(3) Uani 0.349(16) 1 d G U P A 2
C44A C 0.863(3) 0.6910(14) 0.3991(7) 0.072(3) Uani 0.349(16) 1 d G U P A 2
H44A H 0.901231 0.720089 0.432198 0.087 Uiso 0.349(16) 1 calc R U P A 2
C45A C 0.973(2) 0.6537(13) 0.3699(8) 0.082(3) Uani 0.349(16) 1 d G U P A 2
H45A H 1.087759 0.657303 0.382976 0.098 Uiso 0.349(16) 1 calc R U P A 2
C46A C 0.917(2) 0.6111(12) 0.3214(7) 0.088(3) Uani 0.349(16) 1 d G U P A 2
H46A H 0.992481 0.585596 0.301458 0.105 Uiso 0.349(16) 1 calc R U P A 2
C47A C 0.749(2) 0.6058(13) 0.3023(6) 0.086(3) Uani 0.349(16) 1 d G U P A 2
H47A H 0.710675 0.576676 0.269162 0.104 Uiso 0.349(16) 1 calc R U P A 2
C48A C 0.639(2) 0.6431(13) 0.3315(7) 0.081(3) Uani 0.349(16) 1 d G U P A 2
H48A H 0.524144 0.639462 0.318383 0.097 Uiso 0.349(16) 1 calc R U P A 2

loop_
_atom_site_aniso_label
_atom_site_aniso_U_11
_atom_site_aniso_U_22
_atom_site_aniso_U_33
_atom_site_aniso_U_23
_atom_site_aniso_U_13
_atom_site_aniso_U_12
S1 0.0980(12) 0.0893(11) 0.0414(7) 0.0015(7) 0.0041(7) 0.0312(9)
N1 0.079(3) 0.075(3) 0.033(2) 0.009(2) 0.000(2) 0.016(3)
C82 0.065(4) 0.055(3) 0.038(3) 0.001(2) 0.000(2) 0.007(3)
N3 0.104(4) 0.100(4) 0.033(2) -0.007(2) 0.001(3) 0.006(3)
N4 0.101(4) 0.068(3) 0.034(2) -0.008(2) -0.005(2) 0.021(3)
N5 0.074(3) 0.050(2) 0.036(2) 0.0117(18) 0.002(2) 0.012(2)
C81 0.078(4) 0.066(3) 0.035(3) 0.003(2) -0.002(3) 0.014(3)
C1 0.235(10) 0.186(9) 0.090(5) 0.081(6) 0.067(6) 0.092(8)
C2 0.130(7) 0.117(6) 0.072(5) 0.045(5) 0.027(4) 0.050(5)
C3 0.141(7) 0.138(7) 0.030(3) 0.012(4) 0.002(3) 0.048(6)
C4 0.102(5) 0.091(4) 0.048(3) 0.006(3) -0.006(3) 0.016(4)
C5 0.074(4) 0.077(4) 0.039(3) 0.012(3) 0.000(3) 0.016(3)
C6 0.070(4) 0.064(3) 0.042(3) 0.001(3) -0.004(3) 0.012(3)
C7 0.065(4) 0.059(3) 0.039(3) 0.003(2) -0.002(2) 0.005(3)
B8 0.062(4) 0.053(4) 0.040(3) 0.003(3) -0.007(3) -0.003(3)
C9 0.069(4) 0.070(4) 0.037(3) 0.007(2) -0.004(2) 0.011(3)
C10 0.075(4) 0.064(3) 0.039(3) -0.004(2) 0.002(3) 0.013(3)
C11 0.073(4) 0.074(4) 0.040(3) 0.006(3) 0.002(3) 0.011(3)
C12 0.081(4) 0.079(4) 0.038(3) -0.004(3) 0.003(3) 0.008(3)
C13 0.086(4) 0.075(4) 0.039(3) 0.002(3) 0.000(3) 0.004(3)
B14 0.098(6) 0.068(4) 0.038(3) -0.003(3) -0.001(3) -0.008(4)
C15 0.098(5) 0.070(4) 0.033(3) -0.001(3) 0.000(3) 0.005(3)
C16 0.111(5) 0.081(4) 0.034(3) -0.002(3) 0.000(3) 0.004(4)
C17 0.106(5) 0.084(4) 0.034(3) -0.009(3) 0.003(3) 0.003(4)
C18 0.120(6) 0.094(5) 0.047(3) -0.002(3) 0.008(3) -0.004(4)
C19 0.120(6) 0.095(5) 0.074(4) -0.025(4) 0.004(4) -0.010(4)
C20 0.117(6) 0.104(5) 0.043(3) -0.013(4) -0.003(3) 0.009(5)
C21 0.145(7) 0.146(7) 0.059(4) -0.033(4) -0.027(4) 0.010(5)
C22 0.135(6) 0.091(5) 0.039(3) 0.000(3) -0.020(4) 0.019(4)
C23 0.123(6) 0.086(4) 0.039(3) 0.003(3) -0.013(3) 0.020(4)
C24 0.117(6) 0.083(5) 0.054(4) 0.005(3) -0.010(4) 0.010(4)
C25 0.128(6) 0.112(5) 0.048(4) 0.017(3) -0.007(4) 0.022(5)
C26 0.172(8) 0.128(6) 0.070(5) 0.019(4) -0.024(5) 0.031(6)
C27 0.155(8) 0.107(5) 0.090(5) 0.010(5) -0.044(4) 0.016(5)
C28 0.098(6) 0.117(6) 0.112(6) 0.015(5) -0.016(5) 0.015(5)
C29 0.127(7) 0.092(5) 0.077(4) 0.007(4) -0.013(5) 0.006(5)
C30 0.132(6) 0.078(4) 0.042(3) -0.004(3) -0.009(3) 0.024(4)
C31 0.110(5) 0.071(4) 0.034(3) -0.001(3) -0.008(3) 0.006(4)
C32 0.090(4) 0.063(4) 0.040(3) 0.003(3) -0.006(3) 0.008(3)
C33 0.091(4) 0.060(3) 0.039(3) 0.003(2) 0.000(3) 0.013(3)
C34 0.079(4) 0.063(3) 0.037(3) 0.001(3) -0.001(3) 0.009(3)
C35 0.083(4) 0.076(4) 0.042(3) 0.006(3) -0.009(3) 0.016(3)
C36 0.071(4) 0.077(4) 0.051(3) 0.009(3) -0.016(3) 0.013(3)
C37 0.060(4) 0.066(4) 0.051(3) 0.000(3) -0.008(3) 0.003(3)
C38 0.070(4) 0.087(4) 0.071(4) 0.003(3) -0.003(3) 0.012(3)
C39 0.068(4) 0.066(4) 0.043(3) 0.003(3) -0.003(3) 0.006(3)
C40 0.071(4) 0.058(3) 0.039(3) 0.004(2) -0.004(3) 0.008(3)
C41 0.078(4) 0.077(4) 0.042(3) 0.012(3) 0.008(3) 0.016(3)
C42 0.078(4) 0.064(3) 0.041(3) 0.004(3) 0.007(3) 0.008(3)
C43 0.089(4) 0.069(4) 0.048(3) 0.002(3) 0.008(3) 0.014(4)
C44 0.091(4) 0.079(4) 0.055(4) -0.002(4) 0.012(4) 0.014(4)
C45 0.099(5) 0.093(4) 0.064(5) -0.013(4) 0.011(4) 0.019(4)
C46 0.102(5) 0.098(5) 0.070(4) -0.020(4) 0.016(4) 0.022(4)
C47 0.104(5) 0.098(6) 0.060(4) -0.009(4) 0.020(4) 0.019(5)
C48 0.097(5) 0.087(5) 0.057(3) -0.002(4) 0.017(4) 0.017(4)
C49 0.078(4) 0.060(3) 0.043(3) 0.000(2) 0.008(3) 0.017(3)
C50 0.077(4) 0.045(3) 0.039(3) 0.004(2) 0.001(3) 0.004(3)
C51 0.069(4) 0.051(3) 0.038(3) 0.002(2) 0.002(3) 0.004(3)
C52 0.076(4) 0.063(3) 0.033(3) 0.005(2) 0.001(2) 0.004(3)
C59 0.063(3) 0.049(3) 0.032(2) 0.005(2) 0.002(2) 0.002(3)
C60 0.125(6) 0.101(5) 0.080(5) 0.037(4) 0.019(4) 0.006(4)
C61 0.094(5) 0.086(5) 0.056(3) 0.020(3) 0.001(3) 0.011(4)
C62 0.099(5) 0.083(4) 0.039(3) -0.002(3) 0.003(3) 0.006(4)
C63 0.103(5) 0.086(4) 0.042(3) -0.007(3) 0.008(3) 0.002(4)
C64 0.109(6) 0.116(6) 0.040(3) -0.010(3) 0.006(4) 0.005(5)
C65 0.101(6) 0.123(6) 0.053(4) -0.011(4) 0.014(4) 0.003(5)
C66 0.090(5) 0.093(5) 0.050(3) -0.003(3) 0.018(3) -0.002(4)
C67 0.099(6) 0.119(6) 0.074(4) -0.003(4) 0.020(4) 0.003(5)
C68 0.104(5) 0.080(4) 0.045(3) -0.004(3) 0.006(3) -0.005(4)
C71 0.122(7) 0.193(9) 0.098(6) 0.007(6) 0.012(5) -0.031(6)
C73 0.158(7) 0.132(6) 0.086(5) -0.012(4) -0.004(5) 0.067(5)
C72 0.124(6) 0.160(6) 0.068(4) -0.003(4) 0.006(4) 0.043(5)
C70 0.095(5) 0.109(5) 0.058(3) 0.001(4) -0.005(3) 0.012(4)
C69 0.092(5) 0.075(4) 0.036(3) 0.002(3) -0.014(3) 0.010(4)
C75 0.133(5) 0.079(4) 0.049(3) 0.002(3) -0.002(3) 0.018(4)
C74 0.163(7) 0.096(5) 0.087(4) -0.012(4) -0.015(5) 0.029(5)
C76 0.194(9) 0.115(6) 0.106(6) 0.008(5) 0.028(6) -0.040(6)
C77 0.151(7) 0.091(5) 0.039(3) -0.006(3) 0.000(4) -0.014(4)
C78 0.145(7) 0.098(5) 0.044(3) -0.003(3) -0.001(4) 0.001(5)
C80 0.093(8) 0.092(8) 0.078(7) 0.025(7) -0.005(6) -0.004(7)
C53 0.090(4) 0.068(4) 0.048(4) 0.011(3) 0.012(4) 0.021(4)
C55 0.096(4) 0.081(4) 0.062(4) 0.017(4) 0.009(4) 0.022(4)
C57 0.104(5) 0.095(5) 0.077(4) 0.014(4) 0.002(4) 0.025(4)
C58 0.112(5) 0.088(5) 0.082(4) 0.016(4) 0.004(4) 0.035(4)
C56 0.111(5) 0.082(4) 0.076(4) 0.014(4) 0.005(4) 0.035(4)
C54 0.103(4) 0.075(4) 0.060(3) 0.013(3) 0.011(4) 0.027(4)
C79 0.120(9) 0.074(7) 0.082(7) 0.005(6) 0.007(7) 0.007(7)
C80A 0.109(9) 0.094(9) 0.090(8) 0.008(8) -0.016(7) 0.008(8)
C53A 0.096(5) 0.067(4) 0.047(4) 0.011(4) 0.013(4) 0.024(4)
C55A 0.103(4) 0.080(4) 0.064(4) 0.015(4) 0.010(4) 0.027(4)
C57A 0.111(5) 0.085(5) 0.075(4) 0.019(4) 0.003(4) 0.039(4)
C58A 0.116(5) 0.086(5) 0.076(5) 0.014(4) -0.002(5) 0.037(5)
C56A 0.115(6) 0.079(5) 0.075(5) 0.013(4) 0.014(5) 0.022(5)
C54A 0.103(5) 0.073(4) 0.060(4) 0.010(4) 0.012(5) 0.020(5)
C79A 0.112(11) 0.080(10) 0.095(9) -0.020(8) 0.000(9) -0.012(9)
C43A 0.091(5) 0.076(5) 0.053(4) 0.001(4) 0.011(4) 0.017(5)
C44A 0.091(5) 0.078(5) 0.050(5) -0.008(5) 0.010(5) 0.017(4)
C45A 0.095(5) 0.091(5) 0.062(5) -0.016(5) 0.009(5) 0.021(5)
C46A 0.102(6) 0.097(6) 0.068(5) -0.019(5) 0.015(5) 0.022(5)
C47A 0.103(6) 0.095(6) 0.064(5) -0.013(5) 0.015(5) 0.020(5)
C48A 0.101(6) 0.086(6) 0.059(4) -0.007(5) 0.015(5) 0.021(5)

loop_
_atom_type_symbol
_atom_type_description
_atom_type_scat_dispersion_real
_atom_type_scat_dispersion_imag
_atom_type_scat_source
C C 0.0033 0.0016 'International Tables Vol C Tables 4.2.6.8 and 6.1.1.4'
H H 0.0000 0.0000 'International Tables Vol C Tables 4.2.6.8 and 6.1.1.4'
B B 0.0013 0.0007 'International Tables Vol C Tables 4.2.6.8 and 6.1.1.4'
N N 0.0061 0.0033 'International Tables Vol C Tables 4.2.6.8 and 6.1.1.4'
S S 0.1246 0.1234 'International Tables Vol C Tables 4.2.6.8 and 6.1.1.4'

loop_
_geom_angle_atom_site_label_1
_geom_angle_atom_site_label_2
_geom_angle_atom_site_label_3
_geom_angle
_geom_angle_site_symmetry_1
_geom_angle_site_symmetry_3
_geom_angle_publ_flag
C11 S1 C10 91.1(2) . . ?
C6 N1 C5 117.4(4) . . ?
C6 N1 C40 123.4(4) . . ?
C40 N1 C5 119.1(4) . . ?
C9 C82 B8 124.6(5) . . ?
C9 C82 C51 117.1(4) . . ?
C51 C82 B8 118.3(4) . . ?
C16 N3 C17 117.4(5) . . ?
C16 N3 C63 124.3(4) . . ?
C63 N3 C17 118.4(5) . . ?
C31 N4 C69 118.4(4) . . ?
C32 N4 C31 123.8(5) . . ?
C32 N4 C69 117.7(4) . . ?
C50 N5 C53 119.3(6) . . ?
C51 N5 C50 124.0(4) . . ?
C51 N5 C53 116.1(6) . . ?
C51 N5 C53A 119.2(7) . . ?
C53A N5 C50 116.5(7) . . ?
C51 C81 H81 120.1 . . ?
C52 C81 H81 120.1 . . ?
C52 C81 C51 119.8(5) . . ?
H1A C1 H1B 109.5 . . ?
H1A C1 H1C 109.5 . . ?
H1B C1 H1C 109.5 . . ?
C2 C1 H1A 109.5 . . ?
C2 C1 H1B 109.5 . . ?
C2 C1 H1C 109.5 . . ?
C3 C2 C1 118.7(8) . . ?
C60 C2 C1 122.8(8) . . ?
C60 C2 C3 118.4(6) . . ?
C2 C3 H3 119.2 . . ?
C2 C3 C4 121.6(6) . . ?
C4 C3 H3 119.2 . . ?
C3 C4 H4 120.7 . . ?
C5 C4 C3 118.6(6) . . ?
C5 C4 H4 120.7 . . ?
C4 C5 N1 121.6(5) . . ?
C61 C5 N1 118.5(5) . . ?
C61 C5 C4 119.7(5) . . ?
N1 C6 C7 121.4(5) . . ?
N1 C6 C35 118.6(5) . . ?
C7 C6 C35 120.0(5) . . ?
C6 C7 B8 118.4(5) . . ?
C39 C7 C6 116.3(5) . . ?
C39 C7 B8 125.1(4) . . ?
C7 B8 C82 129.9(5) . . ?
C59 B8 C82 114.7(5) . . ?
C59 B8 C7 115.4(4) . . ?
C82 C9 H9 119.0 . . ?
C10 C9 C82 121.9(5) . . ?
C10 C9 H9 119.0 . . ?
C9 C10 S1 127.9(4) . . ?
C9 C10 C52 120.1(5) . . ?
C52 C10 S1 111.9(3) . . ?
C12 C11 S1 127.6(4) . . ?
C12 C11 C34 119.9(5) . . ?
C34 C11 S1 112.5(4) . . ?
C11 C12 H12 119.4 . . ?
C11 C12 C13 121.1(5) . . ?
C13 C12 H12 119.4 . . ?
C12 C13 B14 124.0(5) . . ?
C12 C13 C32 117.6(4) . . ?
C32 C13 B14 118.3(5) . . ?
C15 B14 C13 114.6(5) . . ?
C15 B14 C62 114.8(5) . . ?
C62 B14 C13 130.6(6) . . ?
C16 C15 B14 121.8(5) . . ?
C31 C15 B14 122.0(5) . . ?
C31 C15 C16 116.1(5) . . ?
N3 C16 C15 117.5(6) . . ?
C22 C16 N3 121.3(5) . . ?
C22 C16 C15 121.2(6) . . ?
C18 C17 N3 119.5(5) . . ?
C18 C17 C77 120.1(5) . . ?
C77 C17 N3 120.4(6) . . ?
C17 C18 H18 120.1 . . ?
C17 C18 C19 119.7(6) . . ?
C19 C18 H18 120.1 . . ?
C18 C19 H19 119.2 . . ?
C20 C19 C18 121.5(6) . . ?
C20 C19 H19 119.2 . . ?
C19 C20 C21 121.6(7) . . ?
C78 C20 C19 117.6(6) . . ?
C78 C20 C21 120.9(6) . . ?
C20 C21 H21A 109.5 . . ?
C20 C21 H21B 109.5 . . ?
C20 C21 H21C 109.5 . . ?
H21A C21 H21B 109.5 . . ?
H21A C21 H21C 109.5 . . ?
H21B C21 H21C 109.5 . . ?
C16 C22 H22 119.5 . . ?
C23 C22 C16 120.9(5) . . ?
C23 C22 H22 119.5 . . ?
C22 C23 C24 119.9(5) . . ?
C22 C23 C30 119.8(6) . . ?
C30 C23 C24 120.3(6) . . ?
C25 C24 C23 120.4(7) . . ?
C25 C24 C29 117.5(7) . . ?
C29 C24 C23 122.1(6) . . ?
C24 C25 H25 118.9 . . ?
C24 C25 C26 122.3(7) . . ?
C26 C25 H25 118.9 . . ?
C25 C26 H26 120.5 . . ?
C25 C26 C27 119.0(7) . . ?
C27 C26 H26 120.5 . . ?
C26 C27 H27 119.5 . . ?
C28 C27 C26 121.0(8) . . ?
C28 C27 H27 119.5 . . ?
C27 C28 H28 121.1 . . ?
C27 C28 C29 117.8(8) . . ?
C29 C28 H28 121.1 . . ?
C24 C29 H29 118.8 . . ?
C28 C29 C24 122.4(7) . . ?
C28 C29 H29 118.8 . . ?
C23 C30 H30 120.4 . . ?
C31 C30 C23 119.2(6) . . ?
C31 C30 H30 120.4 . . ?
C15 C31 N4 118.3(5) . . ?
C30 C31 N4 119.1(5) . . ?
C30 C31 C15 122.6(5) . . ?
N4 C32 C13 120.9(4) . . ?
N4 C32 C33 118.3(5) . . ?
C33 C32 C13 120.8(5) . . ?
C32 C33 H33 120.0 . . ?
C34 C33 C32 119.9(5) . . ?
C34 C33 H33 120.0 . . ?
C11 C34 C52 111.6(5) . . ?
C33 C34 C11 120.4(4) . . ?
C33 C34 C52 127.9(5) . . ?
C6 C35 H35 119.8 . . ?
C36 C35 C6 120.3(5) . . ?
C36 C35 H35 119.8 . . ?
C35 C36 H36 119.0 . . ?
C35 C36 C37 121.9(5) . . ?
C37 C36 H36 119.0 . . ?
C36 C37 C38 121.3(5) . . ?
C39 C37 C36 116.7(5) . . ?
C39 C37 C38 122.0(5) . . ?
C37 C38 H38A 109.5 . . ?
C37 C38 H38B 109.5 . . ?
C37 C38 H38C 109.5 . . ?
H38A C38 H38B 109.5 . . ?
H38A C38 H38C 109.5 . . ?
H38B C38 H38C 109.5 . . ?
C7 C39 H39 117.6 . . ?
C37 C39 C7 124.8(5) . . ?
C37 C39 H39 117.6 . . ?
N1 C40 C59 118.4(5) . . ?
C41 C40 N1 120.1(4) . . ?
C41 C40 C59 121.5(5) . . ?
C40 C41 H41 120.1 . . ?
C40 C41 C42 119.7(5) . . ?
C42 C41 H41 120.1 . . ?
C41 C42 C43 120.5(6) . . ?
C41 C42 C49 120.2(5) . . ?
C41 C42 C43A 120.3(9) . . ?
C49 C42 C43 119.1(6) . . ?
C49 C42 C43A 119.3(9) . . ?
C44 C43 C42 119.4(6) . . ?
C44 C43 C48 120.0 . . ?
C48 C43 C42 120.6(6) . . ?
C43 C44 H44 120.0 . . ?
C45 C44 C43 120.0 . . ?
C45 C44 H44 120.0 . . ?
C44 C45 H45 120.0 . . ?
C44 C45 C46 120.0 . . ?
C46 C45 H45 120.0 . . ?
C45 C46 H46 120.0 . . ?
C45 C46 C47 120.0 . . ?
C47 C46 H46 120.0 . . ?
C46 C47 H47 120.0 . . ?
C46 C47 C48 120.0 . . ?
C48 C47 H47 120.0 . . ?
C43 C48 H48 120.0 . . ?
C47 C48 C43 120.0 . . ?
C47 C48 H48 120.0 . . ?
C42 C49 H49 120.0 . . ?
C50 C49 C42 120.0(5) . . ?
C50 C49 H49 120.0 . . ?
N5 C50 C59 118.5(4) . . ?
C49 C50 N5 120.3(4) . . ?
C49 C50 C59 121.3(4) . . ?
N5 C51 C82 120.9(4) . . ?
N5 C51 C81 118.1(4) . . ?
C81 C51 C82 121.0(5) . . ?
C81 C52 C10 119.7(4) . . ?
C81 C52 C34 127.3(5) . . ?
C10 C52 C34 112.8(5) . . ?
C40 C59 B8 121.1(5) . . ?
C40 C59 C50 117.2(4) . . ?
C50 C59 B8 121.7(4) . . ?
C2 C60 H60 119.4 . . ?
C2 C60 C61 121.2(7) . . ?
C61 C60 H60 119.4 . . ?
C5 C61 C60 120.4(6) . . ?
C5 C61 H61 119.8 . . ?
C60 C61 H61 119.8 . . ?
C63 C62 B14 119.3(6) . . ?
C63 C62 C68 115.4(5) . . ?
C68 C62 B14 125.1(5) . . ?
N3 C63 C62 120.3(5) . . ?
C64 C63 N3 119.0(5) . . ?
C64 C63 C62 120.7(6) . . ?
C63 C64 H64 120.0 . . ?
C65 C64 C63 120.0(6) . . ?
C65 C64 H64 120.0 . . ?
C64 C65 H65 118.5 . . ?
C64 C65 C66 123.0(6) . . ?
C66 C65 H65 118.5 . . ?
C65 C66 C67 122.1(6) . . ?
C68 C66 C65 115.8(6) . . ?
C68 C66 C67 121.9(5) . . ?
C66 C67 H67A 109.5 . . ?
C66 C67 H67B 109.5 . . ?
C66 C67 H67C 109.5 . . ?
H67A C67 H67B 109.5 . . ?
H67A C67 H67C 109.5 . . ?
H67B C67 H67C 109.5 . . ?
C62 C68 H68 117.4 . . ?
C66 C68 C62 125.1(5) . . ?
C66 C68 H68 117.4 . . ?
H71A C71 H71B 109.5 . . ?
H71A C71 H71C 109.5 . . ?
H71B C71 H71C 109.5 . . ?
C70 C71 H71A 109.5 . . ?
C70 C71 H71B 109.5 . . ?
C70 C71 H71C 109.5 . . ?
C72 C73 H73 120.0 . . ?
C72 C73 C74 120.0 . . ?
C74 C73 H73 120.0 . . ?
C73 C72 H72 120.0 . . ?
C70 C72 C73 120.0 . . ?
C70 C72 H72 120.0 . . ?
C72 C70 C71 120.1(5) . . ?
C69 C70 C71 119.9(5) . . ?
C69 C70 C72 120.0 . . ?
C70 C69 N4 121.6(4) . . ?
C70 C69 C75 120.0 . . ?
C75 C69 N4 118.4(4) . . ?
C69 C75 C74 120.0 . . ?
C69 C75 C76 121.0(5) . . ?
C74 C75 C76 119.0(5) . . ?
C73 C74 H74 120.0 . . ?
C75 C74 C73 120.0 . . ?
C75 C74 H74 120.0 . . ?
C75 C76 H76A 109.5 . . ?
C75 C76 H76B 109.5 . . ?
C75 C76 H76C 109.5 . . ?
H76A C76 H76B 109.5 . . ?
H76A C76 H76C 109.5 . . ?
H76B C76 H76C 109.5 . . ?
C17 C77 H77 120.6 . . ?
C17 C77 C78 118.8(6) . . ?
C78 C77 H77 120.6 . . ?
C20 C78 C77 122.3(6) . . ?
C20 C78 H78 118.8 . . ?
C77 C78 H78 118.8 . . ?
H80A C80 H80B 109.5 . . ?
H80A C80 H80C 109.5 . . ?
H80B C80 H80C 109.5 . . ?
C55 C80 H80A 109.5 . . ?
C55 C80 H80B 109.5 . . ?
C55 C80 H80C 109.5 . . ?
C55 C53 N5 117.9(6) . . ?
C55 C53 C54 120.0 . . ?
C54 C53 N5 121.9(6) . . ?
C53 C55 C80 119.7(8) . . ?
C53 C55 C57 120.0 . . ?
C57 C55 C80 120.3(8) . . ?
C55 C57 H57 120.0 . . ?
C58 C57 C55 120.0 . . ?
C58 C57 H57 120.0 . . ?
C57 C58 H58 120.0 . . ?
C57 C58 C56 120.0 . . ?
C56 C58 H58 120.0 . . ?
C58 C56 H56 120.0 . . ?
C54 C56 C58 120.0 . . ?
C54 C56 H56 120.0 . . ?
C53 C54 C79 118.9(8) . . ?
C56 C54 C53 120.0 . . ?
C56 C54 C79 121.1(8) . . ?
C54 C79 H79A 109.5 . . ?
C54 C79 H79B 109.5 . . ?
C54 C79 H79C 109.5 . . ?
H79A C79 H79B 109.5 . . ?
H79A C79 H79C 109.5 . . ?
H79B C79 H79C 109.5 . . ?
H80D C80A H80E 109.5 . . ?
H80D C80A H80F 109.5 . . ?
H80E C80A H80F 109.5 . . ?
C55A C80A H80D 109.5 . . ?
C55A C80A H80E 109.5 . . ?
C55A C80A H80F 109.5 . . ?
C55A C53A N5 121.7(8) . . ?
C55A C53A C54A 120.0 . . ?
C54A C53A N5 118.0(8) . . ?
C53A C55A C80A 121.6(11) . . ?
C53A C55A C57A 120.0 . . ?
C57A C55A C80A 118.1(11) . . ?
C55A C57A H57A 120.0 . . ?
C55A C57A C58A 120.0 . . ?
C58A C57A H57A 120.0 . . ?
C57A C58A H58A 120.0 . . ?
C56A C58A C57A 120.0 . . ?
C56A C58A H58A 120.0 . . ?
C58A C56A H56A 120.0 . . ?
C54A C56A C58A 120.0 . . ?
C54A C56A H56A 120.0 . . ?
C53A C54A C79A 120.2(10) . . ?
C56A C54A C53A 120.0 . . ?
C56A C54A C79A 119.8(10) . . ?
C54A C79A H79D 109.5 . . ?
C54A C79A H79E 109.5 . . ?
C54A C79A H79F 109.5 . . ?
H79D C79A H79E 109.5 . . ?
H79D C79A H79F 109.5 . . ?
H79E C79A H79F 109.5 . . ?
C44A C43A C42 120.4(12) . . ?
C44A C43A C48A 120.0 . . ?
C48A C43A C42 119.6(12) . . ?
C43A C44A H44A 120.0 . . ?
C43A C44A C45A 120.0 . . ?
C45A C44A H44A 120.0 . . ?
C44A C45A H45A 120.0 . . ?
C46A C45A C44A 120.0 . . ?
C46A C45A H45A 120.0 . . ?
C45A C46A H46A 120.0 . . ?
C47A C46A C45A 120.0 . . ?
C47A C46A H46A 120.0 . . ?
C46A C47A H47A 120.0 . . ?
C48A C47A C46A 120.0 . . ?
C48A C47A H47A 120.0 . . ?
C43A C48A H48A 120.0 . . ?
C47A C48A C43A 120.0 . . ?
C47A C48A H48A 120.0 . . ?

loop_
_geom_bond_atom_site_label_1
_geom_bond_atom_site_label_2
_geom_bond_distance
_geom_bond_site_symmetry_2
_geom_bond_publ_flag
S1 C10 1.753(5) . ?
S1 C11 1.751(5) . ?
N1 C5 1.441(6) . ?
N1 C6 1.397(6) . ?
N1 C40 1.404(6) . ?
C82 B8 1.546(7) . ?
C82 C9 1.399(6) . ?
C82 C51 1.421(6) . ?
N3 C16 1.396(7) . ?
N3 C17 1.447(6) . ?
N3 C63 1.407(7) . ?
N4 C31 1.409(6) . ?
N4 C32 1.392(6) . ?
N4 C69 1.419(5) . ?
N5 C50 1.405(5) . ?
N5 C51 1.395(6) . ?
N5 C53 1.427(6) . ?
N5 C53A 1.397(7) . ?
C81 H81 0.9500 . ?
C81 C51 1.395(6) . ?
C81 C52 1.391(6) . ?
C1 H1A 0.9800 . ?
C1 H1B 0.9800 . ?
C1 H1C 0.9800 . ?
C1 C2 1.530(8) . ?
C2 C3 1.368(10) . ?
C2 C60 1.358(9) . ?
C3 H3 0.9500 . ?
C3 C4 1.407(8) . ?
C4 H4 0.9500 . ?
C4 C5 1.379(7) . ?
C5 C61 1.365(7) . ?
C6 C7 1.401(6) . ?
C6 C35 1.405(7) . ?
C7 B8 1.524(7) . ?
C7 C39 1.395(7) . ?
B8 C59 1.513(7) . ?
C9 H9 0.9500 . ?
C9 C10 1.381(6) . ?
C10 C52 1.395(6) . ?
C11 C12 1.391(6) . ?
C11 C34 1.399(7) . ?
C12 H12 0.9500 . ?
C12 C13 1.405(7) . ?
C13 B14 1.550(7) . ?
C13 C32 1.417(7) . ?
B14 C15 1.506(8) . ?
B14 C62 1.517(9) . ?
C15 C16 1.426(6) . ?
C15 C31 1.406(7) . ?
C16 C22 1.384(8) . ?
C17 C18 1.353(8) . ?
C17 C77 1.372(7) . ?
C18 H18 0.9500 . ?
C18 C19 1.392(7) . ?
C19 H19 0.9500 . ?
C19 C20 1.363(8) . ?
C20 C21 1.525(7) . ?
C20 C78 1.359(8) . ?
C21 H21A 0.9800 . ?
C21 H21B 0.9800 . ?
C21 H21C 0.9800 . ?
C22 H22 0.9500 . ?
C22 C23 1.381(8) . ?
C23 C24 1.490(8) . ?
C23 C30 1.395(7) . ?
C24 C25 1.359(8) . ?
C24 C29 1.414(9) . ?
C25 H25 0.9500 . ?
C25 C26 1.385(9) . ?
C26 H26 0.9500 . ?
C26 C27 1.402(10) . ?
C27 H27 0.9500 . ?
C27 C28 1.383(9) . ?
C28 H28 0.9500 . ?
C28 C29 1.388(9) . ?
C29 H29 0.9500 . ?
C30 H30 0.9500 . ?
C30 C31 1.393(8) . ?
C32 C33 1.400(6) . ?
C33 H33 0.9500 . ?
C33 C34 1.374(6) . ?
C34 C52 1.447(6) . ?
C35 H35 0.9500 . ?
C35 C36 1.355(7) . ?
C36 H36 0.9500 . ?
C36 C37 1.390(7) . ?
C37 C38 1.495(7) . ?
C37 C39 1.369(6) . ?
C38 H38A 0.9800 . ?
C38 H38B 0.9800 . ?
C38 H38C 0.9800 . ?
C39 H39 0.9500 . ?
C40 C41 1.383(7) . ?
C40 C59 1.410(6) . ?
C41 H41 0.9500 . ?
C41 C42 1.385(7) . ?
C42 C43 1.480(9) . ?
C42 C49 1.393(6) . ?
C42 C43A 1.516(15) . ?
C43 C44 1.3900 . ?
C43 C48 1.3900 . ?
C44 H44 0.9500 . ?
C44 C45 1.3900 . ?
C45 H45 0.9500 . ?
C45 C46 1.3900 . ?
C46 H46 0.9500 . ?
C46 C47 1.3900 . ?
C47 H47 0.9500 . ?
C47 C48 1.3900 . ?
C48 H48 0.9500 . ?
C49 H49 0.9500 . ?
C49 C50 1.378(6) . ?
C50 C59 1.413(6) . ?
C60 H60 0.9500 . ?
C60 C61 1.389(7) . ?
C61 H61 0.9500 . ?
C62 C63 1.410(7) . ?
C62 C68 1.418(8) . ?
C63 C64 1.401(8) . ?
C64 H64 0.9500 . ?
C64 C65 1.353(8) . ?
C65 H65 0.9500 . ?
C65 C66 1.400(7) . ?
C66 C67 1.500(8) . ?
C66 C68 1.369(7) . ?
C67 H67A 0.9800 . ?
C67 H67B 0.9800 . ?
C67 H67C 0.9800 . ?
C68 H68 0.9500 . ?
C71 H71A 0.9800 . ?
C71 H71B 0.9800 . ?
C71 H71C 0.9800 . ?
C71 C70 1.489(9) . ?
C73 H73 0.9500 . ?
C73 C72 1.3900 . ?
C73 C74 1.3900 . ?
C72 H72 0.9500 . ?
C72 C70 1.3900 . ?
C70 C69 1.3900 . ?
C69 C75 1.3900 . ?
C75 C74 1.3900 . ?
C75 C76 1.489(8) . ?
C74 H74 0.9500 . ?
C76 H76A 0.9800 . ?
C76 H76B 0.9800 . ?
C76 H76C 0.9800 . ?
C77 H77 0.9500 . ?
C77 C78 1.389(7) . ?
C78 H78 0.9500 . ?
C80 H80A 0.9800 . ?
C80 H80B 0.9800 . ?
C80 H80C 0.9800 . ?
C80 C55 1.528(13) . ?
C53 C55 1.3900 . ?
C53 C54 1.3900 . ?
C55 C57 1.3900 . ?
C57 H57 0.9500 . ?
C57 C58 1.3900 . ?
C58 H58 0.9500 . ?
C58 C56 1.3900 . ?
C56 H56 0.9500 . ?
C56 C54 1.3900 . ?
C54 C79 1.458(15) . ?
C79 H79A 0.9800 . ?
C79 H79B 0.9800 . ?
C79 H79C 0.9800 . ?
C80A H80D 0.9800 . ?
C80A H80E 0.9800 . ?
C80A H80F 0.9800 . ?
C80A C55A 1.436(19) . ?
C53A C55A 1.3900 . ?
C53A C54A 1.3900 . ?
C55A C57A 1.3900 . ?
C57A H57A 0.9500 . ?
C57A C58A 1.3900 . ?
C58A H58A 0.9500 . ?
C58A C56A 1.3900 . ?
C56A H56A 0.9500 . ?
C56A C54A 1.3900 . ?
C54A C79A 1.543(18) . ?
C79A H79D 0.9800 . ?
C79A H79E 0.9800 . ?
C79A H79F 0.9800 . ?
C43A C44A 1.3900 . ?
C43A C48A 1.3900 . ?
C44A H44A 0.9500 . ?
C44A C45A 1.3900 . ?
C45A H45A 0.9500 . ?
C45A C46A 1.3900 . ?
C46A H46A 0.9500 . ?
C46A C47A 1.3900 . ?
C47A H47A 0.9500 . ?
C47A C48A 1.3900 . ?
C48A H48A 0.9500 . ?

loop_
_geom_torsion_atom_site_label_1
_geom_torsion_atom_site_label_2
_geom_torsion_atom_site_label_3
_geom_torsion_atom_site_label_4
_geom_torsion
_geom_torsion_site_symmetry_1
_geom_torsion_site_symmetry_2
_geom_torsion_site_symmetry_3
_geom_torsion_site_symmetry_4
_geom_torsion_publ_flag
S1 C10 C52 C81 -176.8(4) . . . . ?
S1 C10 C52 C34 -1.3(6) . . . . ?
S1 C11 C12 C13 -179.2(4) . . . . ?
S1 C11 C34 C33 178.6(4) . . . . ?
S1 C11 C34 C52 1.0(6) . . . . ?
N1 C5 C61 C60 -174.4(5) . . . . ?
N1 C6 C7 B8 -2.4(7) . . . . ?
N1 C6 C7 C39 -178.3(5) . . . . ?
N1 C6 C35 C36 177.3(5) . . . . ?
N1 C40 C41 C42 -179.3(5) . . . . ?
N1 C40 C59 B8 -2.6(7) . . . . ?
N1 C40 C59 C50 179.6(4) . . . . ?
C82 B8 C59 C40 -167.8(4) . . . . ?
C82 B8 C59 C50 9.9(7) . . . . ?
C82 C9 C10 S1 178.0(4) . . . . ?
C82 C9 C10 C52 -2.1(8) . . . . ?
N3 C16 C22 C23 179.6(6) . . . . ?
N3 C17 C18 C19 -177.6(6) . . . . ?
N3 C17 C77 C78 178.3(6) . . . . ?
N3 C63 C64 C65 -177.7(6) . . . . ?
N4 C32 C33 C34 -173.9(5) . . . . ?
N4 C69 C75 C74 178.3(3) . . . . ?
N4 C69 C75 C76 -1.9(5) . . . . ?
N5 C50 C59 B8 2.1(7) . . . . ?
N5 C50 C59 C40 179.8(4) . . . . ?
N5 C53 C55 C80 7.1(9) . . . . ?
N5 C53 C55 C57 -174.9(9) . . . . ?
N5 C53 C54 C56 174.7(10) . . . . ?
N5 C53 C54 C79 -7.2(11) . . . . ?
N5 C53A C55A C80A 1.2(14) . . . . ?
N5 C53A C55A C57A 174.1(12) . . . . ?
N5 C53A C54A C56A -174.3(12) . . . . ?
N5 C53A C54A C79A 6.3(12) . . . . ?
C1 C2 C3 C4 -177.8(6) . . . . ?
C1 C2 C60 C61 177.7(6) . . . . ?
C2 C3 C4 C5 -0.2(10) . . . . ?
C2 C60 C61 C5 0.5(10) . . . . ?
C3 C2 C60 C61 -1.7(11) . . . . ?
C3 C4 C5 N1 174.2(5) . . . . ?
C3 C4 C5 C61 -1.1(9) . . . . ?
C4 C5 C61 C60 1.0(9) . . . . ?
C5 N1 C6 C7 -162.3(5) . . . . ?
C5 N1 C6 C35 19.2(7) . . . . ?
C5 N1 C40 C41 -12.9(7) . . . . ?
C5 N1 C40 C59 165.0(5) . . . . ?
C6 N1 C5 C4 -95.0(6) . . . . ?
C6 N1 C5 C61 80.3(6) . . . . ?
C6 N1 C40 C41 171.9(5) . . . . ?
C6 N1 C40 C59 -10.2(7) . . . . ?
C6 C7 B8 C82 170.4(5) . . . . ?
C6 C7 B8 C59 -9.1(7) . . . . ?
C6 C7 C39 C37 -0.1(8) . . . . ?
C6 C35 C36 C37 2.1(9) . . . . ?
C7 C6 C35 C36 -1.2(8) . . . . ?
C7 B8 C59 C40 11.8(7) . . . . ?
C7 B8 C59 C50 -170.6(4) . . . . ?
B8 C82 C9 C10 179.8(5) . . . . ?
B8 C82 C51 N5 5.8(7) . . . . ?
B8 C82 C51 C81 -176.0(5) . . . . ?
B8 C7 C39 C37 -175.6(5) . . . . ?
C9 C82 B8 C7 -15.5(9) . . . . ?
C9 C82 B8 C59 164.0(5) . . . . ?
C9 C82 C51 N5 -172.0(4) . . . . ?
C9 C82 C51 C81 6.2(7) . . . . ?
C9 C10 C52 C81 3.3(8) . . . . ?
C9 C10 C52 C34 178.8(5) . . . . ?
C10 S1 C11 C12 178.2(5) . . . . ?
C10 S1 C11 C34 -1.5(4) . . . . ?
C11 S1 C10 C9 -178.5(5) . . . . ?
C11 S1 C10 C52 1.6(4) . . . . ?
C11 C12 C13 B14 -179.8(5) . . . . ?
C11 C12 C13 C32 2.8(8) . . . . ?
C11 C34 C52 C81 175.3(5) . . . . ?
C11 C34 C52 C10 0.2(7) . . . . ?
C12 C11 C34 C33 -1.1(8) . . . . ?
C12 C11 C34 C52 -178.7(5) . . . . ?
C12 C13 B14 C15 -164.8(5) . . . . ?
C12 C13 B14 C62 16.3(10) . . . . ?
C12 C13 C32 N4 173.4(5) . . . . ?
C12 C13 C32 C33 -5.7(8) . . . . ?
C13 B14 C15 C16 166.7(5) . . . . ?
C13 B14 C15 C31 -8.7(8) . . . . ?
C13 B14 C62 C63 -171.5(6) . . . . ?
C13 B14 C62 C68 14.4(11) . . . . ?
C13 C32 C33 C34 5.3(8) . . . . ?
B14 C13 C32 N4 -4.1(8) . . . . ?
B14 C13 C32 C33 176.7(5) . . . . ?
B14 C15 C16 N3 6.2(9) . . . . ?
B14 C15 C16 C22 -173.2(6) . . . . ?
B14 C15 C31 N4 -3.8(9) . . . . ?
B14 C15 C31 C30 175.1(6) . . . . ?
B14 C62 C63 N3 2.6(9) . . . . ?
B14 C62 C63 C64 -176.1(6) . . . . ?
B14 C62 C68 C66 176.2(6) . . . . ?
C15 B14 C62 C63 9.6(8) . . . . ?
C15 B14 C62 C68 -164.5(5) . . . . ?
C15 C16 C22 C23 -1.0(10) . . . . ?
C16 N3 C17 C18 92.0(7) . . . . ?
C16 N3 C17 C77 -87.0(8) . . . . ?
C16 N3 C63 C62 -12.2(9) . . . . ?
C16 N3 C63 C64 166.5(6) . . . . ?
C16 C15 C31 N4 -179.5(5) . . . . ?
C16 C15 C31 C30 -0.6(9) . . . . ?
C16 C22 C23 C24 177.1(6) . . . . ?
C16 C22 C23 C30 -2.5(10) . . . . ?
C17 N3 C16 C15 -171.2(5) . . . . ?
C17 N3 C16 C22 8.1(9) . . . . ?
C17 N3 C63 C62 166.6(6) . . . . ?
C17 N3 C63 C64 -14.7(8) . . . . ?
C17 C18 C19 C20 -1.1(11) . . . . ?
C17 C77 C78 C20 -0.3(11) . . . . ?
C18 C17 C77 C78 -0.7(10) . . . . ?
C18 C19 C20 C21 -179.2(6) . . . . ?
C18 C19 C20 C78 0.1(11) . . . . ?
C19 C20 C78 C77 0.6(11) . . . . ?
C21 C20 C78 C77 179.9(7) . . . . ?
C22 C23 C24 C25 32.9(10) . . . . ?
C22 C23 C24 C29 -147.6(7) . . . . ?
C22 C23 C30 C31 4.3(10) . . . . ?
C23 C24 C25 C26 177.4(7) . . . . ?
C23 C24 C29 C28 -177.5(6) . . . . ?
C23 C30 C31 N4 176.1(6) . . . . ?
C23 C30 C31 C15 -2.8(9) . . . . ?
C24 C23 C30 C31 -175.2(6) . . . . ?
C24 C25 C26 C27 2.7(12) . . . . ?
C25 C24 C29 C28 2.0(10) . . . . ?
C25 C26 C27 C28 -3.0(13) . . . . ?
C26 C27 C28 C29 2.8(12) . . . . ?
C27 C28 C29 C24 -2.3(11) . . . . ?
C29 C24 C25 C26 -2.1(11) . . . . ?
C30 C23 C24 C25 -147.6(7) . . . . ?
C30 C23 C24 C29 31.9(9) . . . . ?
C31 N4 C32 C13 -9.8(9) . . . . ?
C31 N4 C32 C33 169.4(5) . . . . ?
C31 N4 C69 C70 -90.9(5) . . . . ?
C31 N4 C69 C75 90.8(5) . . . . ?
C31 C15 C16 N3 -178.1(5) . . . . ?
C31 C15 C16 C22 2.5(9) . . . . ?
C32 N4 C31 C15 13.9(8) . . . . ?
C32 N4 C31 C30 -165.0(5) . . . . ?
C32 N4 C69 C70 86.8(5) . . . . ?
C32 N4 C69 C75 -91.5(5) . . . . ?
C32 C13 B14 C15 12.6(8) . . . . ?
C32 C13 B14 C62 -166.3(6) . . . . ?
C32 C33 C34 C11 -1.7(8) . . . . ?
C32 C33 C34 C52 175.4(5) . . . . ?
C33 C34 C52 C81 -2.1(9) . . . . ?
C33 C34 C52 C10 -177.1(5) . . . . ?
C34 C11 C12 C13 0.5(8) . . . . ?
C35 C6 C7 B8 176.0(5) . . . . ?
C35 C6 C7 C39 0.2(7) . . . . ?
C35 C36 C37 C38 177.2(5) . . . . ?
C35 C36 C37 C39 -1.9(8) . . . . ?
C36 C37 C39 C7 0.9(8) . . . . ?
C38 C37 C39 C7 -178.2(5) . . . . ?
C39 C7 B8 C82 -14.2(9) . . . . ?
C39 C7 B8 C59 166.3(5) . . . . ?
C40 N1 C5 C4 89.5(6) . . . . ?
C40 N1 C5 C61 -95.2(6) . . . . ?
C40 N1 C6 C7 13.0(8) . . . . ?
C40 N1 C6 C35 -165.5(5) . . . . ?
C40 C41 C42 C43 -177.3(6) . . . . ?
C40 C41 C42 C49 -1.5(8) . . . . ?
C40 C41 C42 C43A 173.9(10) . . . . ?
C41 C40 C59 B8 175.3(5) . . . . ?
C41 C40 C59 C50 -2.5(7) . . . . ?
C41 C42 C43 C44 143.0(6) . . . . ?
C41 C42 C43 C48 -37.7(10) . . . . ?
C41 C42 C49 C50 -0.1(8) . . . . ?
C41 C42 C43A C44A 128.9(9) . . . . ?
C41 C42 C43A C48A -52.6(15) . . . . ?
C42 C43 C44 C45 179.4(8) . . . . ?
C42 C43 C48 C47 -179.3(8) . . . . ?
C42 C49 C50 N5 -178.5(5) . . . . ?
C42 C49 C50 C59 0.4(8) . . . . ?
C42 C43A C44A C45A 178.6(15) . . . . ?
C42 C43A C48A C47A -178.6(14) . . . . ?
C43 C42 C49 C50 175.7(6) . . . . ?
C43 C44 C45 C46 0.0 . . . . ?
C44 C43 C48 C47 0.0 . . . . ?
C44 C45 C46 C47 0.0 . . . . ?
C45 C46 C47 C48 0.0 . . . . ?
C46 C47 C48 C43 0.0 . . . . ?
C48 C43 C44 C45 0.0 . . . . ?
C49 C42 C43 C44 -32.8(8) . . . . ?
C49 C42 C43 C48 146.5(7) . . . . ?
C49 C42 C43A C44A -55.6(13) . . . . ?
C49 C42 C43A C48A 122.9(12) . . . . ?
C49 C50 C59 B8 -176.9(5) . . . . ?
C49 C50 C59 C40 0.9(7) . . . . ?
C50 N5 C51 C82 7.4(7) . . . . ?
C50 N5 C51 C81 -170.8(5) . . . . ?
C50 N5 C53 C55 87.8(7) . . . . ?
C50 N5 C53 C54 -87.0(8) . . . . ?
C50 N5 C53A C55A 90.7(9) . . . . ?
C50 N5 C53A C54A -95.1(8) . . . . ?
C51 C82 B8 C7 166.9(5) . . . . ?
C51 C82 B8 C59 -13.6(7) . . . . ?
C51 C82 C9 C10 -2.6(8) . . . . ?
C51 N5 C50 C49 167.4(5) . . . . ?
C51 N5 C50 C59 -11.5(7) . . . . ?
C51 N5 C53 C55 -84.4(7) . . . . ?
C51 N5 C53 C54 100.8(7) . . . . ?
C51 N5 C53A C55A -94.6(9) . . . . ?
C51 N5 C53A C54A 79.6(9) . . . . ?
C51 C81 C52 C10 0.3(8) . . . . ?
C51 C81 C52 C34 -174.5(5) . . . . ?
C52 C81 C51 C82 -5.1(8) . . . . ?
C52 C81 C51 N5 173.1(5) . . . . ?
C59 C40 C41 C42 2.9(8) . . . . ?
C60 C2 C3 C4 1.6(11) . . . . ?
C62 B14 C15 C16 -14.3(8) . . . . ?
C62 B14 C15 C31 170.3(5) . . . . ?
C62 C63 C64 C65 1.0(10) . . . . ?
C63 N3 C16 C15 7.6(9) . . . . ?
C63 N3 C16 C22 -173.1(6) . . . . ?
C63 N3 C17 C18 -86.9(7) . . . . ?
C63 N3 C17 C77 94.2(7) . . . . ?
C63 C62 C68 C66 1.8(9) . . . . ?
C63 C64 C65 C66 -1.0(10) . . . . ?
C64 C65 C66 C67 178.1(6) . . . . ?
C64 C65 C66 C68 1.3(10) . . . . ?
C65 C66 C68 C62 -1.8(9) . . . . ?
C67 C66 C68 C62 -178.5(6) . . . . ?
C68 C62 C63 N3 177.3(5) . . . . ?
C68 C62 C63 C64 -1.3(9) . . . . ?
C71 C70 C69 N4 1.0(5) . . . . ?
C71 C70 C69 C75 179.3(5) . . . . ?
C73 C72 C70 C71 -179.3(5) . . . . ?
C73 C72 C70 C69 0.0 . . . . ?
C72 C73 C74 C75 0.0 . . . . ?
C72 C70 C69 N4 -178.3(4) . . . . ?
C72 C70 C69 C75 0.0 . . . . ?
C70 C69 C75 C74 0.0 . . . . ?
C70 C69 C75 C76 179.7(5) . . . . ?
C69 N4 C31 C15 -168.6(5) . . . . ?
C69 N4 C31 C30 12.5(8) . . . . ?
C69 N4 C32 C13 172.7(5) . . . . ?
C69 N4 C32 C33 -8.1(8) . . . . ?
C69 C75 C74 C73 0.0 . . . . ?
C74 C73 C72 C70 0.0 . . . . ?
C76 C75 C74 C73 -179.7(5) . . . . ?
C77 C17 C18 C19 1.4(10) . . . . ?
C80 C55 C57 C58 177.9(10) . . . . ?
C53 N5 C50 C49 -4.1(8) . . . . ?
C53 N5 C50 C59 177.0(6) . . . . ?
C53 N5 C51 C82 179.2(6) . . . . ?
C53 N5 C51 C81 1.0(8) . . . . ?
C53 C55 C57 C58 0.0 . . . . ?
C55 C53 C54 C56 0.0 . . . . ?
C55 C53 C54 C79 178.1(10) . . . . ?
C55 C57 C58 C56 0.0 . . . . ?
C57 C58 C56 C54 0.0 . . . . ?
C58 C56 C54 C53 0.0 . . . . ?
C58 C56 C54 C79 -178.0(10) . . . . ?
C54 C53 C55 C80 -178.0(10) . . . . ?
C54 C53 C55 C57 0.0 . . . . ?
C80A C55A C57A C58A 173.1(13) . . . . ?
C53A N5 C50 C49 -18.1(9) . . . . ?
C53A N5 C50 C59 162.9(7) . . . . ?
C53A N5 C51 C82 -166.9(7) . . . . ?
C53A N5 C51 C81 14.9(9) . . . . ?
C53A C55A C57A C58A 0.0 . . . . ?
C55A C53A C54A C56A 0.0 . . . . ?
C55A C53A C54A C79A -179.3(13) . . . . ?
C55A C57A C58A C56A 0.0 . . . . ?
C57A C58A C56A C54A 0.0 . . . . ?
C58A C56A C54A C53A 0.0 . . . . ?
C58A C56A C54A C79A 179.3(13) . . . . ?
C54A C53A C55A C80A -172.9(13) . . . . ?
C54A C53A C55A C57A 0.0 . . . . ?
C43A C42 C49 C50 -175.6(10) . . . . ?
C43A C44A C45A C46A 0.0 . . . . ?
C44A C43A C48A C47A 0.0 . . . . ?
C44A C45A C46A C47A 0.0 . . . . ?
C45A C46A C47A C48A 0.0 . . . . ?
C46A C47A C48A C43A 0.0 . . . . ?
C48A C43A C44A C45A 0.0 . . . . ?
